data_7718652
loop_
_publ_author_name
'Pearce, Kyle G.'
'Mahon, Mary F.'
'Hill, Michael S.'

_publ_section_title
;
 Alkylzinc-mediated transmetallation of a calcium hydride.
;
_journal_issue 22
_journal_name_full 'Dalton transactions (Cambridge, England : 2003)'
_journal_page_first 8903
_journal_page_last 8907
_journal_paper_doi 10.1039/d5dt00958h
_journal_volume 54
_journal_year 2025
_chemical_formula_moiety 'C66 H104 Ca2 N4 Zn2'
_chemical_formula_sum 'C66 H104 Ca2 N4 Zn2'
_chemical_formula_weight 1164.43
_chemical_properties_physical Air-sensitive,Moisture-sensitive
_space_group_crystal_system monoclinic
_space_group_IT_number 14
_space_group_name_Hall '-P 2yn'
_space_group_name_H-M_alt 'P 1 21/n 1'
_atom_sites_solution_hydrogens mixed
_atom_sites_solution_primary dual
_audit_creation_date 2024-06-04
_audit_creation_method
;
Olex2 1.5
(compiled 2024.02.16 svn.r378c4104 for OlexSys, GUI svn.r6928)
;
_audit_update_record
;
2025-03-10 deposited with the CCDC.	2025-05-07 downloaded from the CCDC.
;
_cell_angle_alpha 90
_cell_angle_beta 109.5860(10)
_cell_angle_gamma 90
_cell_formula_units_Z 2
_cell_length_a 12.59670(10)
_cell_length_b 16.07320(10)
_cell_length_c 17.2203(2)
_cell_measurement_reflns_used 24189
_cell_measurement_temperature 150.00(10)
_cell_measurement_theta_max 73.0910
_cell_measurement_theta_min 4.6320
_cell_volume 3284.85(5)
_computing_cell_refinement 'CrysAlisPro 1.171.39.46 (Rigaku OD, 2018)'
_computing_data_collection 'CrysAlisPro 1.171.39.46 (Rigaku OD, 2018)'
_computing_data_reduction 'CrysAlisPro 1.171.39.46 (Rigaku OD, 2018)'
_computing_molecular_graphics 'Olex2 1.5 (Dolomanov et al., 2009)'
_computing_publication_material 'Olex2 1.5 (Dolomanov et al., 2009)'
_computing_structure_refinement 'SHELXL 2019/3 (Sheldrick, 2015)'
_computing_structure_solution 'SHELXT 2018/2 (Sheldrick, 2018)'
_diffrn_ambient_environment N~2~
_diffrn_ambient_temperature 150.00(10)
_diffrn_detector 'CCD plate'
_diffrn_detector_area_resol_mean 8.1150
_diffrn_detector_type EosS2
_diffrn_measured_fraction_theta_full 1.000
_diffrn_measured_fraction_theta_max 0.998
_diffrn_measurement_device 'four-circle diffractometer'
_diffrn_measurement_device_type 'SuperNova, Dual, Cu at home/near, EosS2'
_diffrn_measurement_method '\w scans'
_diffrn_radiation_monochromator mirror
_diffrn_radiation_probe x-ray
_diffrn_radiation_type 'Cu K\a'
_diffrn_radiation_wavelength 1.54184
_diffrn_reflns_av_R_equivalents 0.0303
_diffrn_reflns_av_unetI/netI 0.0191
_diffrn_reflns_Laue_measured_fraction_full 1.000
_diffrn_reflns_Laue_measured_fraction_max 0.998
_diffrn_reflns_limit_h_max 15
_diffrn_reflns_limit_h_min -14
_diffrn_reflns_limit_k_max 19
_diffrn_reflns_limit_k_min -19
_diffrn_reflns_limit_l_max 21
_diffrn_reflns_limit_l_min -21
_diffrn_reflns_number 41588
_diffrn_reflns_point_group_measured_fraction_full 1.000
_diffrn_reflns_point_group_measured_fraction_max 0.998
_diffrn_reflns_theta_full 67.684
_diffrn_reflns_theta_max 73.322
_diffrn_reflns_theta_min 3.807
_diffrn_source 'micro-focus sealed X-ray tube'
_diffrn_source_type 'SuperNova (Cu) X-ray Source'
_exptl_absorpt_coefficient_mu 2.549
_exptl_absorpt_correction_T_max 1.00000
_exptl_absorpt_correction_T_min 0.69682
_exptl_absorpt_correction_type multi-scan
_exptl_absorpt_process_details
;
CrysAlisPro 1.171.39.46 (Rigaku Oxford Diffraction, 2018)
Empirical absorption correction using spherical harmonics,
 implemented in SCALE3 ABSPACK scaling algorithm.
;
_exptl_crystal_colour colourless
_exptl_crystal_colour_primary colourless
_exptl_crystal_density_diffrn 1.177
_exptl_crystal_description block
_exptl_crystal_F_000 1256
_exptl_crystal_size_max 0.362
_exptl_crystal_size_mid 0.109
_exptl_crystal_size_min 0.058
_refine_diff_density_max 0.313
_refine_diff_density_min -0.335
_refine_diff_density_rms 0.041
_refine_ls_extinction_method none
_refine_ls_goodness_of_fit_ref 1.042
_refine_ls_hydrogen_treatment mixed
_refine_ls_matrix_type full
_refine_ls_number_parameters 377
_refine_ls_number_reflns 6585
_refine_ls_number_restraints 7
_refine_ls_restrained_S_all 1.042
_refine_ls_R_factor_all 0.0276
_refine_ls_R_factor_gt 0.0259
_refine_ls_shift/su_max 0.001
_refine_ls_shift/su_mean 0.000
_refine_ls_structure_factor_coef Fsqd
_refine_ls_weighting_details 'w=1/[\s^2^(Fo^2^)+(0.0380P)^2^+0.9677P] where P=(Fo^2^+2Fc^2^)/3'
_refine_ls_weighting_scheme calc
_refine_ls_wR_factor_gt 0.0696
_refine_ls_wR_factor_ref 0.0710
_reflns_Friedel_coverage 0.000
_reflns_number_gt 6224
_reflns_number_total 6585
_reflns_threshold_expression 'I > 2\s(I)'
_cod_data_source_file d5dt00958h2.cif
_cod_data_source_block s24msh44
_cod_depositor_comments 'Adding full bibliography for 7718652--7718654.cif.'
_cod_database_code 7718652
_shelx_shelxl_version_number 2019/3
_shelx_space_group_comment
;
The symmetry employed for this shelxl refinement is uniquely defined
by the following loop, which should always be used as a source of
symmetry information in preference to the above space-group names.
They are only intended as comments.
;
_olex2_refinement_description
;
1. Fixed Uiso
 At 1.2 times of:
  All C(H) groups
 At 1.5 times of:
  All C(H,H,H) groups
2. Restrained distances
 C30-H30B = C30-H30A
 0.98 with sigma of 0.005
 C32_$1-H32A_$1 = C32_$1-H32B_$1
 0.98 with sigma of 0.005
 C33_$1-H33B_$1 = C33_$1-H33A_$1 = C33_$1-H33C_$1
 0.98 with sigma of 0.005
3.a Ternary CH refined with riding coordinates:
 C12(H12), C15(H15), C24(H24), C27(H27)
3.b Aromatic/amide H refined with riding coordinates:
 C2(H2), C8(H8), C9(H9), C10(H10), C20(H20), C21(H21), C22(H22)
3.c Idealised Me refined as rotating group:
 C4(H4A,H4B,H4C), C5(H5A,H5B,H5C), C13(H13A,H13B,H13C), C14(H14A,H14B,H14C),
 C16(H16A,H16B,H16C), C17(H17A,H17B,H17C), C25(H25A,H25B,H25C), C26(H26A,H26B,
 H26C), C28(H28A,H28B,H28C), C29(H29A,H29B,H29C), C31(H31A,H31B,H31C)
;
_olex2_submission_special_instructions 'No special instructions were received'

loop_
_space_group_symop_operation_xyz
'x, y, z'
'-x+1/2, y+1/2, -z+1/2'
'-x, -y, -z'
'x-1/2, -y-1/2, z-1/2'

loop_
_atom_site_label
_atom_site_type_symbol
_atom_site_fract_x
_atom_site_fract_y
_atom_site_fract_z
_atom_site_U_iso_or_equiv
_atom_site_adp_type
_atom_site_occupancy
_atom_site_site_symmetry_order
_atom_site_calc_flag
_atom_site_refinement_flags_posn
_atom_site_refinement_flags_adp
_atom_site_refinement_flags_occupancy
_atom_site_disorder_assembly
_atom_site_disorder_group
Zn1 Zn 0.60250(2) 0.50862(2) 0.55427(2) 0.02603(6) Uani 1 1 d . . . . .
H1 H 0.5061(15) 0.4287(12) 0.5198(11) 0.044(5) Uiso 1 1 d . . . . .
Ca1 Ca 0.42298(2) 0.61841(2) 0.58268(2) 0.02221(7) Uani 1 1 d . . . . .
H30A H 0.6209(14) 0.6172(3) 0.6711(10) 0.033(4) Uiso 1 1 d D . . . .
H30B H 0.5624(11) 0.5411(12) 0.6908(11) 0.042(5) Uiso 1 1 d D . . . .
H32A H 0.7539(16) 0.4337(5) 0.5029(12) 0.046(5) Uiso 1 1 d . . . . .
H33B H 0.6548(12) 0.5200(12) 0.3816(8) 0.050(5) Uiso 1 1 d . . . . .
N1 N 0.33322(8) 0.67450(6) 0.67066(6) 0.01819(19) Uani 1 1 d . . . . .
N2 N 0.44978(8) 0.75987(6) 0.56274(6) 0.0231(2) Uani 1 1 d . . . . .
C1 C 0.35328(9) 0.74942(7) 0.70551(7) 0.0191(2) Uani 1 1 d . . . . .
C2 C 0.41088(10) 0.81375(7) 0.68155(8) 0.0228(2) Uani 1 1 d . . . . .
H2 H 0.429656 0.859687 0.718372 0.027 Uiso 1 1 calc R U . . .
C3 C 0.44570(10) 0.82194(8) 0.61220(8) 0.0249(2) Uani 1 1 d . . . . .
C4 C 0.30998(11) 0.77103(8) 0.77548(8) 0.0260(2) Uani 1 1 d . . . . .
H4A H 0.229228 0.758711 0.758725 0.039 Uiso 1 1 calc R U . . .
H4B H 0.322334 0.830339 0.788585 0.039 Uiso 1 1 calc R U . . .
H4C H 0.350465 0.737966 0.824236 0.039 Uiso 1 1 calc R U . . .
C5 C 0.47620(15) 0.91040(9) 0.59597(11) 0.0405(3) Uani 1 1 d . . . . .
H5A H 0.551517 0.924025 0.634003 0.061 Uiso 1 1 calc R U . . .
H5B H 0.421124 0.949271 0.604413 0.061 Uiso 1 1 calc R U . . .
H5C H 0.475585 0.914824 0.539066 0.061 Uiso 1 1 calc R U . . .
C6 C 0.24997(9) 0.62376(7) 0.68774(7) 0.0186(2) Uani 1 1 d . . . . .
C7 C 0.27766(10) 0.56830(7) 0.75489(7) 0.0218(2) Uani 1 1 d . . . . .
C8 C 0.19279(11) 0.51869(8) 0.76558(9) 0.0288(3) Uani 1 1 d . . . . .
H8 H 0.210712 0.480959 0.810603 0.035 Uiso 1 1 calc R U . . .
C9 C 0.08286(11) 0.52331(9) 0.71187(10) 0.0329(3) Uani 1 1 d . . . . .
H9 H 0.025883 0.489690 0.720634 0.039 Uiso 1 1 calc R U . . .
C10 C 0.05658(10) 0.57701(8) 0.64556(9) 0.0294(3) Uani 1 1 d . . . . .
H10 H -0.018757 0.579676 0.608614 0.035 Uiso 1 1 calc R U . . .
C11 C 0.13851(10) 0.62737(7) 0.63185(7) 0.0220(2) Uani 1 1 d . . . . .
C12 C 0.39718(10) 0.56001(8) 0.81571(8) 0.0267(3) Uani 1 1 d . . . . .
H12 H 0.445250 0.602893 0.801556 0.032 Uiso 1 1 calc R U . . .
C13 C 0.44715(13) 0.47447(10) 0.81057(10) 0.0407(3) Uani 1 1 d . . . . .
H13A H 0.402798 0.431592 0.826204 0.061 Uiso 1 1 calc R U . . .
H13B H 0.525210 0.472451 0.848168 0.061 Uiso 1 1 calc R U . . .
H13C H 0.445494 0.464471 0.754036 0.061 Uiso 1 1 calc R U . . .
C14 C 0.40201(13) 0.57498(11) 0.90489(9) 0.0395(3) Uani 1 1 d . . . . .
H14A H 0.373643 0.630862 0.909614 0.059 Uiso 1 1 calc R U . . .
H14B H 0.480113 0.570127 0.941954 0.059 Uiso 1 1 calc R U . . .
H14C H 0.355346 0.533519 0.920034 0.059 Uiso 1 1 calc R U . . .
C15 C 0.10732(10) 0.68657(8) 0.55886(8) 0.0268(3) Uani 1 1 d . . . . .
H15 H 0.176550 0.695211 0.543727 0.032 Uiso 1 1 calc R U . . .
C16 C 0.01608(12) 0.65213(11) 0.48260(9) 0.0402(3) Uani 1 1 d . . . . .
H16A H 0.036871 0.595900 0.471009 0.060 Uiso 1 1 calc R U . . .
H16B H 0.008882 0.688245 0.435246 0.060 Uiso 1 1 calc R U . . .
H16C H -0.055969 0.650196 0.492676 0.060 Uiso 1 1 calc R U . . .
C17 C 0.07292(12) 0.77149(9) 0.58270(10) 0.0376(3) Uani 1 1 d . . . . .
H17A H 0.011140 0.764399 0.604722 0.056 Uiso 1 1 calc R U . . .
H17B H 0.048075 0.807393 0.533915 0.056 Uiso 1 1 calc R U . . .
H17C H 0.137507 0.797097 0.624732 0.056 Uiso 1 1 calc R U . . .
C18 C 0.47795(12) 0.77657(8) 0.49001(8) 0.0286(3) Uani 1 1 d . . . . .
C19 C 0.59054(13) 0.79044(9) 0.49474(10) 0.0357(3) Uani 1 1 d . . . . .
C20 C 0.61274(16) 0.80192(12) 0.42131(12) 0.0513(4) Uani 1 1 d . . . . .
H20 H 0.688088 0.811657 0.423517 0.062 Uiso 1 1 calc R U . . .
C21 C 0.52847(19) 0.79953(14) 0.34582(12) 0.0600(5) Uani 1 1 d . . . . .
H21 H 0.545556 0.808196 0.296725 0.072 Uiso 1 1 calc R U . . .
C22 C 0.41861(16) 0.78439(13) 0.34190(10) 0.0504(4) Uani 1 1 d . . . . .
H22 H 0.360660 0.782203 0.289687 0.060 Uiso 1 1 calc R U . . .
C23 C 0.39149(13) 0.77232(9) 0.41317(9) 0.0359(3) Uani 1 1 d . . . . .
C24 C 0.68750(12) 0.79174(10) 0.57600(10) 0.0387(3) Uani 1 1 d . . . . .
H24 H 0.655043 0.788524 0.621547 0.046 Uiso 1 1 calc R U . . .
C25 C 0.75787(17) 0.87157(13) 0.58793(14) 0.0612(6) Uani 1 1 d . . . . .
H25A H 0.797896 0.872815 0.547981 0.092 Uiso 1 1 calc R U . . .
H25B H 0.812562 0.872846 0.643959 0.092 Uiso 1 1 calc R U . . .
H25C H 0.708103 0.920061 0.579463 0.092 Uiso 1 1 calc R U . . .
C26 C 0.76435(13) 0.71619(12) 0.58330(11) 0.0462(4) Uani 1 1 d . . . . .
H26A H 0.720136 0.665049 0.578082 0.069 Uiso 1 1 calc R U . . .
H26B H 0.824435 0.717028 0.637062 0.069 Uiso 1 1 calc R U . . .
H26C H 0.797650 0.718153 0.539419 0.069 Uiso 1 1 calc R U . . .
C27 C 0.26992(13) 0.75743(11) 0.40800(9) 0.0406(3) Uani 1 1 d . . . . .
H27 H 0.272110 0.718097 0.453504 0.049 Uiso 1 1 calc R U . . .
C28 C 0.19818(19) 0.7167(2) 0.32794(14) 0.0813(8) Uani 1 1 d . . . . .
H28A H 0.187345 0.755765 0.282218 0.122 Uiso 1 1 calc R U . . .
H28B H 0.124753 0.701552 0.331794 0.122 Uiso 1 1 calc R U . . .
H28C H 0.236173 0.666588 0.318188 0.122 Uiso 1 1 calc R U . . .
C29 C 0.21442(18) 0.83698(14) 0.42315(15) 0.0652(6) Uani 1 1 d . . . . .
H29A H 0.256932 0.858950 0.477843 0.098 Uiso 1 1 calc R U . . .
H29B H 0.136925 0.824984 0.420289 0.098 Uiso 1 1 calc R U . . .
H29C H 0.213667 0.878250 0.381078 0.098 Uiso 1 1 calc R U . . .
C30 C 0.62185(12) 0.55649(10) 0.66875(8) 0.0330(3) Uani 1 1 d D . . . .
C31 C 0.73752(16) 0.52647(14) 0.72661(11) 0.0558(5) Uani 1 1 d . . . . .
H31A H 0.736941 0.465716 0.731247 0.084 Uiso 1 1 calc R U . . .
H31B H 0.752977 0.551373 0.781248 0.084 Uiso 1 1 calc R U . . .
H31C H 0.796193 0.543238 0.704142 0.084 Uiso 1 1 calc R U . . .
C32 C 0.73094(11) 0.49115(9) 0.50824(10) 0.0329(3) Uani 1 1 d . . . . .
H32B H 0.7952(11) 0.5136(11) 0.5531(8) 0.043(5) Uiso 1 1 d . . . . .
C33 C 0.71777(15) 0.53951(10) 0.42893(11) 0.0416(4) Uani 1 1 d . . . . .
H33A H 0.7831(11) 0.5402(14) 0.4102(12) 0.058(6) Uiso 1 1 d . . . . .
H33C H 0.6980(16) 0.5975(5) 0.4346(12) 0.049(5) Uiso 1 1 d . . . . .

loop_
_atom_site_aniso_label
_atom_site_aniso_U_11
_atom_site_aniso_U_22
_atom_site_aniso_U_33
_atom_site_aniso_U_23
_atom_site_aniso_U_13
_atom_site_aniso_U_12
Zn1 0.02033(9) 0.03211(10) 0.02679(10) -0.01004(6) 0.00938(7) 0.00029(6)
Ca1 0.02175(12) 0.02093(12) 0.02791(13) -0.00612(9) 0.01358(10) -0.00176(8)
N1 0.0147(4) 0.0201(5) 0.0202(4) -0.0011(4) 0.0065(3) -0.0001(3)
N2 0.0228(5) 0.0234(5) 0.0266(5) -0.0016(4) 0.0131(4) -0.0034(4)
C1 0.0153(5) 0.0227(5) 0.0191(5) -0.0016(4) 0.0053(4) 0.0018(4)
C2 0.0218(5) 0.0199(5) 0.0285(6) -0.0062(4) 0.0107(5) -0.0026(4)
C3 0.0230(6) 0.0216(6) 0.0332(6) -0.0014(5) 0.0133(5) -0.0024(4)
C4 0.0304(6) 0.0252(6) 0.0263(6) -0.0060(5) 0.0146(5) -0.0025(5)
C5 0.0561(9) 0.0237(7) 0.0561(9) -0.0037(6) 0.0378(8) -0.0077(6)
C6 0.0169(5) 0.0182(5) 0.0224(5) -0.0033(4) 0.0090(4) -0.0002(4)
C7 0.0201(5) 0.0212(5) 0.0246(6) -0.0013(4) 0.0081(5) 0.0000(4)
C8 0.0279(6) 0.0260(6) 0.0340(7) 0.0062(5) 0.0124(5) -0.0014(5)
C9 0.0226(6) 0.0297(7) 0.0488(8) 0.0041(6) 0.0152(6) -0.0062(5)
C10 0.0163(5) 0.0302(6) 0.0392(7) -0.0004(5) 0.0059(5) -0.0026(5)
C11 0.0181(5) 0.0226(6) 0.0254(6) -0.0018(4) 0.0074(4) 0.0011(4)
C12 0.0212(6) 0.0297(6) 0.0268(6) 0.0059(5) 0.0049(5) 0.0004(5)
C13 0.0351(7) 0.0378(8) 0.0465(9) 0.0098(7) 0.0101(6) 0.0127(6)
C14 0.0381(8) 0.0485(9) 0.0269(7) 0.0034(6) 0.0045(6) -0.0007(6)
C15 0.0176(5) 0.0335(7) 0.0269(6) 0.0039(5) 0.0045(5) 0.0023(5)
C16 0.0259(6) 0.0574(10) 0.0302(7) -0.0010(7) 0.0000(5) 0.0026(6)
C17 0.0321(7) 0.0315(7) 0.0444(8) 0.0073(6) 0.0066(6) 0.0079(6)
C18 0.0361(7) 0.0248(6) 0.0317(7) -0.0011(5) 0.0203(6) -0.0030(5)
C19 0.0398(8) 0.0357(7) 0.0418(8) -0.0071(6) 0.0271(6) -0.0100(6)
C20 0.0540(10) 0.0635(11) 0.0527(10) -0.0028(8) 0.0396(9) -0.0121(8)
C21 0.0734(13) 0.0784(14) 0.0439(10) 0.0085(9) 0.0406(10) -0.0016(11)
C22 0.0584(10) 0.0649(11) 0.0321(8) 0.0088(7) 0.0207(7) 0.0037(9)
C23 0.0422(8) 0.0372(7) 0.0322(7) 0.0056(6) 0.0178(6) 0.0027(6)
C24 0.0330(7) 0.0471(9) 0.0454(8) -0.0176(7) 0.0255(6) -0.0173(6)
C25 0.0565(11) 0.0624(12) 0.0800(14) -0.0311(10) 0.0432(10) -0.0349(9)
C26 0.0322(7) 0.0618(11) 0.0494(9) -0.0167(8) 0.0201(7) -0.0098(7)
C27 0.0364(8) 0.0530(9) 0.0302(7) 0.0110(6) 0.0085(6) 0.0021(7)
C28 0.0526(12) 0.129(2) 0.0508(12) -0.0182(13) 0.0026(9) -0.0120(13)
C29 0.0550(11) 0.0692(13) 0.0835(15) 0.0206(11) 0.0393(11) 0.0176(10)
C30 0.0320(7) 0.0401(8) 0.0278(6) -0.0096(6) 0.0110(5) 0.0012(6)
C31 0.0514(10) 0.0721(12) 0.0336(8) -0.0130(8) 0.0005(7) 0.0187(9)
C32 0.0207(6) 0.0383(7) 0.0423(8) -0.0173(6) 0.0139(6) -0.0045(5)
C33 0.0466(9) 0.0393(8) 0.0511(9) -0.0183(7) 0.0323(8) -0.0159(7)

loop_
_atom_type_symbol
_atom_type_description
_atom_type_scat_dispersion_real
_atom_type_scat_dispersion_imag
_atom_type_scat_source
C C 0.0181 0.0091 'International Tables Vol C Tables 4.2.6.8 and 6.1.1.4'
H H 0.0000 0.0000 'International Tables Vol C Tables 4.2.6.8 and 6.1.1.4'
Ca Ca 0.3641 1.2855 'International Tables Vol C Tables 4.2.6.8 and 6.1.1.4'
N N 0.0311 0.0180 'International Tables Vol C Tables 4.2.6.8 and 6.1.1.4'
Zn Zn -1.5491 0.6778 'International Tables Vol C Tables 4.2.6.8 and 6.1.1.4'

loop_
_geom_angle_atom_site_label_1
_geom_angle_atom_site_label_2
_geom_angle_atom_site_label_3
_geom_angle
_geom_angle_site_symmetry_1
_geom_angle_site_symmetry_3
_geom_angle_publ_flag
Ca1 Zn1 H1 90.7(6) . . ?
C30 Zn1 H1 116.8(6) . . ?
C30 Zn1 Ca1 58.82(4) . . ?
C32 Zn1 H1 108.7(6) . . ?
C32 Zn1 Ca1 150.60(5) . . ?
C32 Zn1 C30 124.66(6) . . ?
Zn1 Ca1 Zn1 51.524(7) . 3_666 ?
Zn1 Ca1 H30A 107.3(3) 3_666 . ?
Zn1 Ca1 H30A 55.7(3) . . ?
Zn1 Ca1 H30B 96.4(4) 3_666 . ?
Zn1 Ca1 H30B 55.9(3) . . ?
Zn1 Ca1 H32A 106.9(2) . 3_666 ?
Zn1 Ca1 H32A 56.7(3) 3_666 3_666 ?
Zn1 Ca1 H33B 70.0(4) 3_666 3_666 ?
Zn1 Ca1 H33B 84.3(4) . 3_666 ?
H30A Ca1 H30B 36.4(4) . . ?
H30A Ca1 H32A 158.7(2) . 3_666 ?
H30A Ca1 H33B 103.5(4) . 3_666 ?
H30B Ca1 H32A 125.6(5) . 3_666 ?
H30B Ca1 H33B 67.2(4) . 3_666 ?
H32A Ca1 H33B 59.5(4) 3_666 3_666 ?
N1 Ca1 Zn1 143.58(2) . 3_666 ?
N1 Ca1 Zn1 150.64(3) . . ?
N1 Ca1 H30A 102.2(4) . . ?
N1 Ca1 H30B 94.7(3) . . ?
N1 Ca1 H32A 88.9(4) . 3_666 ?
N1 Ca1 H33B 82.8(4) . 3_666 ?
N1 Ca1 C32 102.52(4) . 3_666 ?
N2 Ca1 Zn1 121.28(3) . 3_666 ?
N2 Ca1 Zn1 112.91(3) . . ?
N2 Ca1 H30A 86.11(16) . . ?
N2 Ca1 H30B 120.4(4) . . ?
N2 Ca1 H32A 113.8(3) . 3_666 ?
N2 Ca1 H33B 162.7(5) . 3_666 ?
N2 Ca1 N1 81.16(3) . . ?
N2 Ca1 C32 131.30(4) . 3_666 ?
C32 Ca1 Zn1 87.50(3) 3_666 . ?
C32 Ca1 Zn1 41.09(3) 3_666 3_666 ?
C32 Ca1 H30A 137.73(14) 3_666 . ?
C32 Ca1 H30B 107.8(4) 3_666 . ?
C32 Ca1 H32A 21.11(14) 3_666 3_666 ?
C32 Ca1 H33B 47.2(2) 3_666 3_666 ?
C1 N1 Ca1 125.26(7) . . ?
C1 N1 C6 117.59(9) . . ?
C6 N1 Ca1 117.15(7) . . ?
C3 N2 Ca1 126.80(8) . . ?
C3 N2 C18 119.62(11) . . ?
C18 N2 Ca1 113.53(8) . . ?
N1 C1 C2 124.97(10) . . ?
N1 C1 C4 119.97(10) . . ?
C2 C1 C4 115.04(10) . . ?
C1 C2 H2 114.5 . . ?
C1 C2 C3 131.05(11) . . ?
C3 C2 H2 114.5 . . ?
N2 C3 C2 124.40(11) . . ?
N2 C3 C5 121.26(11) . . ?
C2 C3 C5 114.33(11) . . ?
C1 C4 H4A 109.5 . . ?
C1 C4 H4B 109.5 . . ?
C1 C4 H4C 109.5 . . ?
H4A C4 H4B 109.5 . . ?
H4A C4 H4C 109.5 . . ?
H4B C4 H4C 109.5 . . ?
C3 C5 H5A 109.5 . . ?
C3 C5 H5B 109.5 . . ?
C3 C5 H5C 109.5 . . ?
H5A C5 H5B 109.5 . . ?
H5A C5 H5C 109.5 . . ?
H5B C5 H5C 109.5 . . ?
C7 C6 N1 122.09(10) . . ?
C7 C6 C11 120.11(10) . . ?
C11 C6 N1 117.71(10) . . ?
C6 C7 C12 122.36(10) . . ?
C8 C7 C6 118.72(11) . . ?
C8 C7 C12 118.92(11) . . ?
C7 C8 H8 119.3 . . ?
C9 C8 C7 121.34(12) . . ?
C9 C8 H8 119.3 . . ?
C8 C9 H9 120.2 . . ?
C10 C9 C8 119.64(12) . . ?
C10 C9 H9 120.2 . . ?
C9 C10 H10 119.4 . . ?
C9 C10 C11 121.20(12) . . ?
C11 C10 H10 119.4 . . ?
C6 C11 C15 120.78(10) . . ?
C10 C11 C6 118.97(11) . . ?
C10 C11 C15 120.23(11) . . ?
C7 C12 H12 108.2 . . ?
C7 C12 C13 111.73(11) . . ?
C7 C12 C14 111.85(11) . . ?
C13 C12 H12 108.2 . . ?
C13 C12 C14 108.68(12) . . ?
C14 C12 H12 108.2 . . ?
C12 C13 H13A 109.5 . . ?
C12 C13 H13B 109.5 . . ?
C12 C13 H13C 109.5 . . ?
H13A C13 H13B 109.5 . . ?
H13A C13 H13C 109.5 . . ?
H13B C13 H13C 109.5 . . ?
C12 C14 H14A 109.5 . . ?
C12 C14 H14B 109.5 . . ?
C12 C14 H14C 109.5 . . ?
H14A C14 H14B 109.5 . . ?
H14A C14 H14C 109.5 . . ?
H14B C14 H14C 109.5 . . ?
C11 C15 H15 107.2 . . ?
C11 C15 C16 113.27(12) . . ?
C11 C15 C17 110.79(11) . . ?
C16 C15 H15 107.2 . . ?
C17 C15 H15 107.2 . . ?
C17 C15 C16 110.76(11) . . ?
C15 C16 H16A 109.5 . . ?
C15 C16 H16B 109.5 . . ?
C15 C16 H16C 109.5 . . ?
H16A C16 H16B 109.5 . . ?
H16A C16 H16C 109.5 . . ?
H16B C16 H16C 109.5 . . ?
C15 C17 H17A 109.5 . . ?
C15 C17 H17B 109.5 . . ?
C15 C17 H17C 109.5 . . ?
H17A C17 H17B 109.5 . . ?
H17A C17 H17C 109.5 . . ?
H17B C17 H17C 109.5 . . ?
C19 C18 N2 121.09(13) . . ?
C23 C18 N2 118.15(12) . . ?
C23 C18 C19 120.58(12) . . ?
C18 C19 C24 122.55(12) . . ?
C20 C19 C18 118.13(15) . . ?
C20 C19 C24 119.31(14) . . ?
C19 C20 H20 119.1 . . ?
C21 C20 C19 121.78(16) . . ?
C21 C20 H20 119.1 . . ?
C20 C21 H21 120.2 . . ?
C20 C21 C22 119.54(15) . . ?
C22 C21 H21 120.2 . . ?
C21 C22 H22 119.4 . . ?
C21 C22 C23 121.18(17) . . ?
C23 C22 H22 119.4 . . ?
C18 C23 C27 120.62(12) . . ?
C22 C23 C18 118.76(15) . . ?
C22 C23 C27 120.60(15) . . ?
C19 C24 H24 107.9 . . ?
C19 C24 C25 112.66(16) . . ?
C19 C24 C26 110.84(12) . . ?
C25 C24 H24 107.9 . . ?
C26 C24 H24 107.9 . . ?
C26 C24 C25 109.35(14) . . ?
C24 C25 H25A 109.5 . . ?
C24 C25 H25B 109.5 . . ?
C24 C25 H25C 109.5 . . ?
H25A C25 H25B 109.5 . . ?
H25A C25 H25C 109.5 . . ?
H25B C25 H25C 109.5 . . ?
C24 C26 H26A 109.5 . . ?
C24 C26 H26B 109.5 . . ?
C24 C26 H26C 109.5 . . ?
H26A C26 H26B 109.5 . . ?
H26A C26 H26C 109.5 . . ?
H26B C26 H26C 109.5 . . ?
C23 C27 H27 106.9 . . ?
C28 C27 C23 113.65(15) . . ?
C28 C27 H27 106.9 . . ?
C28 C27 C29 110.47(18) . . ?
C29 C27 C23 111.64(15) . . ?
C29 C27 H27 106.9 . . ?
C27 C28 H28A 109.5 . . ?
C27 C28 H28B 109.5 . . ?
C27 C28 H28C 109.5 . . ?
H28A C28 H28B 109.5 . . ?
H28A C28 H28C 109.5 . . ?
H28B C28 H28C 109.5 . . ?
C27 C29 H29A 109.5 . . ?
C27 C29 H29B 109.5 . . ?
C27 C29 H29C 109.5 . . ?
H29A C29 H29B 109.5 . . ?
H29A C29 H29C 109.5 . . ?
H29B C29 H29C 109.5 . . ?
Zn1 C30 H30A 114.6(10) . . ?
Zn1 C30 H30B 114.7(11) . . ?
H30A C30 H30B 102.3(15) . . ?
C31 C30 Zn1 106.60(10) . . ?
C31 C30 H30A 107.9(10) . . ?
C31 C30 H30B 110.6(11) . . ?
C30 C31 H31A 109.5 . . ?
C30 C31 H31B 109.5 . . ?
C30 C31 H31C 109.5 . . ?
H31A C31 H31B 109.5 . . ?
H31A C31 H31C 109.5 . . ?
H31B C31 H31C 109.5 . . ?
Zn1 C32 H32A 117.5(11) . . ?
Zn1 C32 H32B 101.2(11) . . ?
H32A C32 H32B 103.2(15) . . ?
C33 C32 Zn1 114.37(10) . . ?
C33 C32 H32A 109.9(11) . . ?
C33 C32 H32B 109.3(11) . . ?
Ca1 C33 H33B 52.5(12) 3_666 . ?
Ca1 C33 H33A 121.3(13) 3_666 . ?
Ca1 C33 H33C 129.4(12) 3_666 . ?
H33B C33 H33A 105.3(17) . . ?
H33B C33 H33C 103.1(16) . . ?
C32 C33 Ca1 61.64(7) . 3_666 ?
C32 C33 H33B 113.3(12) . . ?
C32 C33 H33A 116.6(13) . . ?
C32 C33 H33C 110.5(12) . . ?
H33A C33 H33C 107.0(17) . . ?

loop_
_geom_bond_atom_site_label_1
_geom_bond_atom_site_label_2
_geom_bond_distance
_geom_bond_site_symmetry_2
_geom_bond_publ_flag
Zn1 H1 1.731(19) . ?
Zn1 Ca1 3.0347(3) . ?
Zn1 C30 2.0533(13) . ?
Zn1 C32 2.0456(13) . ?
Ca1 H30A 2.447(17) . ?
Ca1 H30B 2.429(18) . ?
Ca1 H32A 2.374(19) 3_666 ?
Ca1 H33B 2.587(19) 3_666 ?
Ca1 N1 2.3527(9) . ?
Ca1 N2 2.3409(10) . ?
Ca1 C32 2.6975(14) 3_666 ?
N1 C1 1.3314(15) . ?
N1 C6 1.4346(14) . ?
N2 C3 1.3239(16) . ?
N2 C18 1.4368(16) . ?
C1 C2 1.4023(17) . ?
C1 C4 1.5200(15) . ?
C2 H2 0.9500 . ?
C2 C3 1.4097(17) . ?
C3 C5 1.5229(18) . ?
C4 H4A 0.9800 . ?
C4 H4B 0.9800 . ?
C4 H4C 0.9800 . ?
C5 H5A 0.9800 . ?
C5 H5B 0.9800 . ?
C5 H5C 0.9800 . ?
C6 C7 1.4082(17) . ?
C6 C11 1.4125(16) . ?
C7 C8 1.3945(17) . ?
C7 C12 1.5245(16) . ?
C8 H8 0.9500 . ?
C8 C9 1.386(2) . ?
C9 H9 0.9500 . ?
C9 C10 1.380(2) . ?
C10 H10 0.9500 . ?
C10 C11 1.3926(17) . ?
C11 C15 1.5193(17) . ?
C12 H12 1.0000 . ?
C12 C13 1.5269(19) . ?
C12 C14 1.5355(19) . ?
C13 H13A 0.9800 . ?
C13 H13B 0.9800 . ?
C13 H13C 0.9800 . ?
C14 H14A 0.9800 . ?
C14 H14B 0.9800 . ?
C14 H14C 0.9800 . ?
C15 H15 1.0000 . ?
C15 C16 1.5298(18) . ?
C15 C17 1.5292(19) . ?
C16 H16A 0.9800 . ?
C16 H16B 0.9800 . ?
C16 H16C 0.9800 . ?
C17 H17A 0.9800 . ?
C17 H17B 0.9800 . ?
C17 H17C 0.9800 . ?
C18 C19 1.4107(19) . ?
C18 C23 1.406(2) . ?
C19 C20 1.396(2) . ?
C19 C24 1.518(2) . ?
C20 H20 0.9500 . ?
C20 C21 1.376(3) . ?
C21 H21 0.9500 . ?
C21 C22 1.384(3) . ?
C22 H22 0.9500 . ?
C22 C23 1.393(2) . ?
C23 C27 1.523(2) . ?
C24 H24 1.0000 . ?
C24 C25 1.534(2) . ?
C24 C26 1.532(2) . ?
C25 H25A 0.9800 . ?
C25 H25B 0.9800 . ?
C25 H25C 0.9800 . ?
C26 H26A 0.9800 . ?
C26 H26B 0.9800 . ?
C26 H26C 0.9800 . ?
C27 H27 1.0000 . ?
C27 C28 1.520(3) . ?
C27 C29 1.521(3) . ?
C28 H28A 0.9800 . ?
C28 H28B 0.9800 . ?
C28 H28C 0.9800 . ?
C29 H29A 0.9800 . ?
C29 H29B 0.9800 . ?
C29 H29C 0.9800 . ?
C30 H30A 0.977(5) . ?
C30 H30B 0.978(5) . ?
C30 C31 1.541(2) . ?
C31 H31A 0.9800 . ?
C31 H31B 0.9800 . ?
C31 H31C 0.9800 . ?
C32 H32A 0.982(5) . ?
C32 H32B 0.981(5) . ?
C32 C33 1.531(2) . ?
C33 H33B 0.979(5) . ?
C33 H33A 0.979(5) . ?
C33 H33C 0.978(5) . ?

loop_
_geom_torsion_atom_site_label_1
_geom_torsion_atom_site_label_2
_geom_torsion_atom_site_label_3
_geom_torsion_atom_site_label_4
_geom_torsion
_geom_torsion_site_symmetry_1
_geom_torsion_site_symmetry_2
_geom_torsion_site_symmetry_3
_geom_torsion_site_symmetry_4
_geom_torsion_publ_flag
Zn1 C32 C33 Ca1 -76.98(7) . . . 3_666 ?
Ca1 N1 C1 C2 15.26(16) . . . . ?
Ca1 N1 C1 C4 -166.30(8) . . . . ?
Ca1 N1 C6 C7 90.28(11) . . . . ?
Ca1 N1 C6 C11 -86.16(11) . . . . ?
Ca1 N2 C3 C2 -7.92(18) . . . . ?
Ca1 N2 C3 C5 173.89(10) . . . . ?
Ca1 N2 C18 C19 -99.56(13) . . . . ?
Ca1 N2 C18 C23 75.54(13) . . . . ?
N1 C1 C2 C3 10.4(2) . . . . ?
N1 C6 C7 C8 -177.51(11) . . . . ?
N1 C6 C7 C12 1.87(17) . . . . ?
N1 C6 C11 C10 178.17(11) . . . . ?
N1 C6 C11 C15 -3.21(16) . . . . ?
N2 C18 C19 C20 176.66(14) . . . . ?
N2 C18 C19 C24 -2.2(2) . . . . ?
N2 C18 C23 C22 -176.93(14) . . . . ?
N2 C18 C23 C27 4.9(2) . . . . ?
C1 N1 C6 C7 -89.93(13) . . . . ?
C1 N1 C6 C11 93.63(13) . . . . ?
C1 C2 C3 N2 -14.7(2) . . . . ?
C1 C2 C3 C5 163.56(13) . . . . ?
C3 N2 C18 C19 77.89(17) . . . . ?
C3 N2 C18 C23 -107.01(15) . . . . ?
C4 C1 C2 C3 -168.07(13) . . . . ?
C6 N1 C1 C2 -164.51(11) . . . . ?
C6 N1 C1 C4 13.92(15) . . . . ?
C6 C7 C8 C9 -0.2(2) . . . . ?
C6 C7 C12 C13 -113.88(13) . . . . ?
C6 C7 C12 C14 124.03(13) . . . . ?
C6 C11 C15 C16 146.36(12) . . . . ?
C6 C11 C15 C17 -88.47(13) . . . . ?
C7 C6 C11 C10 1.66(17) . . . . ?
C7 C6 C11 C15 -179.73(11) . . . . ?
C7 C8 C9 C10 1.0(2) . . . . ?
C8 C7 C12 C13 65.50(16) . . . . ?
C8 C7 C12 C14 -56.59(16) . . . . ?
C8 C9 C10 C11 -0.5(2) . . . . ?
C9 C10 C11 C6 -0.8(2) . . . . ?
C9 C10 C11 C15 -179.45(13) . . . . ?
C10 C11 C15 C16 -35.04(17) . . . . ?
C10 C11 C15 C17 90.13(14) . . . . ?
C11 C6 C7 C8 -1.15(17) . . . . ?
C11 C6 C7 C12 178.22(11) . . . . ?
C12 C7 C8 C9 -179.60(13) . . . . ?
C18 N2 C3 C2 175.01(12) . . . . ?
C18 N2 C3 C5 -3.19(19) . . . . ?
C18 C19 C20 C21 -0.4(3) . . . . ?
C18 C19 C24 C25 -126.00(15) . . . . ?
C18 C19 C24 C26 111.10(16) . . . . ?
C18 C23 C27 C28 -153.91(18) . . . . ?
C18 C23 C27 C29 80.31(19) . . . . ?
C19 C18 C23 C22 -1.8(2) . . . . ?
C19 C18 C23 C27 -179.95(14) . . . . ?
C19 C20 C21 C22 -0.8(3) . . . . ?
C20 C19 C24 C25 55.1(2) . . . . ?
C20 C19 C24 C26 -67.79(19) . . . . ?
C20 C21 C22 C23 0.6(3) . . . . ?
C21 C22 C23 C18 0.6(3) . . . . ?
C21 C22 C23 C27 178.79(18) . . . . ?
C22 C23 C27 C28 28.0(2) . . . . ?
C22 C23 C27 C29 -97.8(2) . . . . ?
C23 C18 C19 C20 1.7(2) . . . . ?
C23 C18 C19 C24 -177.23(14) . . . . ?
C24 C19 C20 C21 178.56(18) . . . . ?
